data_4102642
loop_
_publ_author_name
'Matthew D. Millard'
'Curtis E. Moore'
'Arnold L. Rheingold'
'Joshua S. Figueroa'

_publ_section_title
;
 Four-Coordinate Iridium(I) Monohydrides: Reversible Dinitrogen Binding,
 Bond Activations, and Deprotonations
;
_journal_name_full 'Journal of the American Chemical Society'
_journal_page_first 8921
_journal_page_last 8923
_journal_paper_doi 10.1021/ja1037808
_journal_volume 132
_journal_year 2010
_chemical_formula_sum 'C58 H114 Ir Li O10 P2'
_chemical_formula_weight 1232.57
_chemical_name_common '[Li(12-c-4)2][HIr(kappa-2-C,P-(P(CH2Ad)(i-Pr)2)(P(CH2Ad)(i-Pr)2)]'
_chemical_name_systematic
; 
 ? 
;
_space_group_IT_number 2
_symmetry_cell_setting triclinic
_symmetry_space_group_name_Hall '-P 1'
_symmetry_space_group_name_H-M 'P -1'
_atom_sites_solution_hydrogens geom
_atom_sites_solution_primary direct
_atom_sites_solution_secondary difmap
_audit_creation_method SHELXL-97
_cell_angle_alpha 87.9760(10)
_cell_angle_beta 86.6690(10)
_cell_angle_gamma 89.3790(10)
_cell_formula_units_Z 2
_cell_length_a 13.1359(11)
_cell_length_b 14.0399(12)
_cell_length_c 15.8641(14)
_cell_measurement_reflns_used 12952
_cell_measurement_temperature 100(2)
_cell_measurement_theta_max 27.5
_cell_measurement_theta_min 1.3
_cell_volume 2918.9(4)
_computing_cell_refinement 'Bruker SAINT'
_computing_data_collection 'Bruker APEX2'
_computing_data_reduction 'Bruker SAINT'
_computing_molecular_graphics 'Bruker SHELXTL'
_computing_publication_material 'Bruker SHELXTL'
_computing_structure_refinement 'SHELXL-97 (Sheldrick, 2008)'
_computing_structure_solution 'SHELXS-97 (Sheldrick, 2008)'
_diffrn_ambient_temperature 100(2)
_diffrn_measured_fraction_theta_full 0.999
_diffrn_measured_fraction_theta_max 0.963
_diffrn_measurement_device_type 'Bruker APEX CCD'
_diffrn_measurement_method '\f and \w scans'
_diffrn_radiation_monochromator graphite
_diffrn_radiation_source 'fine-focus sealed tube'
_diffrn_radiation_type MoK\a
_diffrn_radiation_wavelength 0.71073
_diffrn_reflns_av_R_equivalents 0.0470
_diffrn_reflns_av_sigmaI/netI 0.0580
_diffrn_reflns_limit_h_max 16
_diffrn_reflns_limit_h_min -17
_diffrn_reflns_limit_k_max 16
_diffrn_reflns_limit_k_min -18
_diffrn_reflns_limit_l_max 20
_diffrn_reflns_limit_l_min -20
_diffrn_reflns_number 40593
_diffrn_reflns_theta_full 25.00
_diffrn_reflns_theta_max 27.54
_diffrn_reflns_theta_min 1.29
_exptl_absorpt_coefficient_mu 2.397
_exptl_absorpt_correction_T_max 0.6457
_exptl_absorpt_correction_T_min 0.5969
_exptl_absorpt_correction_type multi-scan
_exptl_absorpt_process_details SADABS
_exptl_crystal_colour 'Brick red'
_exptl_crystal_density_diffrn 1.402
_exptl_crystal_density_method 'not measured'
_exptl_crystal_description Block
_exptl_crystal_F_000 1304
_exptl_crystal_size_max 0.24
_exptl_crystal_size_mid 0.21
_exptl_crystal_size_min 0.20
_platon_squeeze_details
;
 One void was found containing 4 disordered Diethyl ether molecules. 
 Their formula was added to the formula for the unit-cell and its 
 electron density removed.
;
_refine_diff_density_max 1.078
_refine_diff_density_min -0.820
_refine_diff_density_rms 0.099
_refine_ls_extinction_method none
_refine_ls_goodness_of_fit_ref 1.045
_refine_ls_hydrogen_treatment mixed
_refine_ls_matrix_type full
_refine_ls_number_parameters 580
_refine_ls_number_reflns 12952
_refine_ls_number_restraints 1
_refine_ls_restrained_S_all 1.045
_refine_ls_R_factor_all 0.0437
_refine_ls_R_factor_gt 0.0365
_refine_ls_shift/su_max 0.002
_refine_ls_shift/su_mean 0.000
_refine_ls_structure_factor_coef Fsqd
_refine_ls_weighting_details 'calc w=1/[\s^2^(Fo^2^)+(0.0275P)^2^+1.3018P] where P=(Fo^2^+2Fc^2^)/3'
_refine_ls_weighting_scheme calc
_refine_ls_wR_factor_gt 0.0721
_refine_ls_wR_factor_ref 0.0752
_reflns_number_gt 11474
_reflns_number_total 12952
_reflns_threshold_expression >2sigma(I)
_cod_data_source_file ja1037808_si_002_09.cif
_cod_data_source_block JFig219
_cod_database_code 4102642

loop_
_symmetry_equiv_pos_as_xyz
'x, y, z'
'-x, -y, -z'

loop_
_atom_site_label
_atom_site_type_symbol
_atom_site_fract_x
_atom_site_fract_y
_atom_site_fract_z
_atom_site_U_iso_or_equiv
_atom_site_adp_type
_atom_site_occupancy
_atom_site_symmetry_multiplicity
_atom_site_calc_flag
_atom_site_refinement_flags
_atom_site_disorder_assembly
_atom_site_disorder_group
Ir1 Ir 0.806228(10) 0.228023(10) 0.686635(11) 0.01669(5) Uani 0.92 1 d PD A 1
P1 P 0.91970(6) 0.19751(6) 0.58032(5) 0.02155(18) Uani 1 1 d . A 1
P2 P 0.71871(6) 0.36253(6) 0.65818(6) 0.02166(19) Uani 1 1 d . A 1
O1 O 0.58342(17) 0.94511(17) 0.80652(14) 0.0266(5) Uani 1 1 d . B 1
O2 O 0.67766(17) 0.78309(18) 0.74939(16) 0.0313(6) Uani 1 1 d . B 1
O3 O 0.67069(18) 0.71735(18) 0.91585(16) 0.0340(6) Uani 1 1 d . B 1
O4 O 0.57540(17) 0.87978(17) 0.97231(15) 0.0296(6) Uani 1 1 d . B 1
O5 O 0.45692(19) 0.7870(2) 0.73029(16) 0.0382(7) Uani 1 1 d . B 1
O6 O 0.5155(2) 0.6228(2) 0.8155(2) 0.0490(8) Uani 1 1 d . B 1
O7 O 0.4317(2) 0.7047(2) 0.96068(19) 0.0481(7) Uani 1 1 d . B 1
O8 O 0.37382(18) 0.86843(18) 0.87434(16) 0.0336(6) Uani 1 1 d . B 1
C1 C 1.0261(2) 0.1299(2) 0.6280(2) 0.0242(7) Uani 1 1 d . A 1
H1A H 1.0304 0.0650 0.6055 0.029 Uiso 1 1 calc R A 1
H1B H 1.0914 0.1624 0.6128 0.029 Uiso 1 1 calc R A 1
C2 C 1.0083(2) 0.1231(2) 0.7244(2) 0.0222(7) Uani 1 1 d . A 1
C3 C 0.8920(2) 0.1175(3) 0.7474(2) 0.0273(8) Uani 1 1 d . A 1
H3 H 0.8688 0.0560 0.7254 0.033 Uiso 1 1 calc R A 1
C4 C 0.8784(3) 0.1076(3) 0.8455(2) 0.0321(8) Uani 1 1 d . A 1
H4 H 0.8041 0.1025 0.8625 0.038 Uiso 1 1 calc R A 1
C5 C 0.9342(3) 0.0194(3) 0.8792(3) 0.0404(10) Uani 1 1 d . A 1
H5A H 0.9068 -0.0383 0.8548 0.049 Uiso 1 1 calc R A 1
H5B H 0.9225 0.0138 0.9413 0.049 Uiso 1 1 calc R A 1
C6 C 1.0486(3) 0.0260(3) 0.8562(3) 0.0413(10) Uani 1 1 d . A 1
H6 H 1.0849 -0.0317 0.8784 0.050 Uiso 1 1 calc R A 1
C7 C 1.0646(3) 0.0348(3) 0.7597(2) 0.0351(9) Uani 1 1 d . A 1
H7A H 1.0390 -0.0232 0.7345 0.042 Uiso 1 1 calc R A 1
H7B H 1.1384 0.0398 0.7438 0.042 Uiso 1 1 calc R A 1
C8 C 1.0899(3) 0.1168(3) 0.8936(3) 0.0449(11) Uani 1 1 d . A 1
H8A H 1.0804 0.1125 0.9559 0.054 Uiso 1 1 calc R A 1
H8B H 1.1638 0.1222 0.8784 0.054 Uiso 1 1 calc R A 1
C9 C 1.0345(3) 0.2044(3) 0.8601(2) 0.0370(9) Uani 1 1 d . A 1
H9 H 1.0615 0.2628 0.8851 0.044 Uiso 1 1 calc R A 1
C10 C 0.9212(3) 0.1952(3) 0.8845(2) 0.0358(9) Uani 1 1 d . A 1
H10A H 0.8845 0.2529 0.8645 0.043 Uiso 1 1 calc R A 1
H10B H 0.9106 0.1897 0.9468 0.043 Uiso 1 1 calc R A 1
C11 C 1.0499(3) 0.2119(3) 0.7638(2) 0.0294(8) Uani 1 1 d . A 1
H11A H 1.1234 0.2184 0.7475 0.035 Uiso 1 1 calc R A 1
H11B H 1.0141 0.2694 0.7422 0.035 Uiso 1 1 calc R A 1
C12 C 0.8876(2) 0.1095(3) 0.5004(2) 0.0280(8) Uani 1 1 d . A 1
H12 H 0.9530 0.0862 0.4726 0.034 Uiso 1 1 calc R A 1
C13 C 0.8333(3) 0.0238(3) 0.5442(2) 0.0336(9) Uani 1 1 d . A 1
H13A H 0.7699 0.0452 0.5736 0.050 Uiso 1 1 calc R A 1
H13B H 0.8777 -0.0064 0.5850 0.050 Uiso 1 1 calc R A 1
H13C H 0.8175 -0.0222 0.5019 0.050 Uiso 1 1 calc R A 1
C14 C 0.8218(3) 0.1508(3) 0.4315(2) 0.0355(9) Uani 1 1 d . A 1
H14A H 0.8122 0.1024 0.3897 0.053 Uiso 1 1 calc R A 1
H14B H 0.8557 0.2063 0.4037 0.053 Uiso 1 1 calc R A 1
H14C H 0.7553 0.1702 0.4568 0.053 Uiso 1 1 calc R A 1
C15 C 0.9888(2) 0.2901(2) 0.5111(2) 0.0248(7) Uani 1 1 d . A 1
H15 H 0.9357 0.3251 0.4791 0.030 Uiso 1 1 calc R A 1
C16 C 1.0361(3) 0.3634(3) 0.5664(2) 0.0299(8) Uani 1 1 d . A 1
H16A H 1.0963 0.3353 0.5917 0.045 Uiso 1 1 calc R A 1
H16B H 0.9861 0.3818 0.6112 0.045 Uiso 1 1 calc R A 1
H16C H 1.0563 0.4199 0.5316 0.045 Uiso 1 1 calc R A 1
C17 C 1.0677(3) 0.2535(3) 0.4454(2) 0.0322(8) Uani 1 1 d . A 1
H17A H 1.0955 0.3072 0.4106 0.048 Uiso 1 1 calc R A 1
H17B H 1.0353 0.2088 0.4093 0.048 Uiso 1 1 calc R A 1
H17C H 1.1229 0.2208 0.4740 0.048 Uiso 1 1 calc R A 1
C18 C 0.5757(2) 0.3717(2) 0.6561(2) 0.0253(7) Uani 1 1 d . A 1
H18A H 0.5498 0.3936 0.7121 0.030 Uiso 1 1 calc R A 1
H18B H 0.5602 0.4230 0.6142 0.030 Uiso 1 1 calc R A 1
C19 C 0.5124(2) 0.2842(2) 0.6363(2) 0.0228(7) Uani 1 1 d . A 1
C20 C 0.5234(3) 0.2025(3) 0.7004(3) 0.0483(12) Uani 1 1 d . A 1
H20A H 0.5955 0.1813 0.6998 0.058 Uiso 1 1 calc R A 1
H20B H 0.5036 0.2247 0.7577 0.058 Uiso 1 1 calc R A 1
C21 C 0.4569(4) 0.1194(4) 0.6810(4) 0.0745(19) Uani 1 1 d . A 1
H21 H 0.4653 0.0666 0.7241 0.089 Uiso 1 1 calc R A 1
C22 C 0.3454(3) 0.1502(4) 0.6818(3) 0.0631(15) Uani 1 1 d . A 1
H22A H 0.3027 0.0953 0.6693 0.076 Uiso 1 1 calc R A 1
H22B H 0.3230 0.1724 0.7385 0.076 Uiso 1 1 calc R A 1
C23 C 0.3323(3) 0.2293(3) 0.6166(3) 0.0396(10) Uani 1 1 d . A 1
H23 H 0.2592 0.2501 0.6181 0.048 Uiso 1 1 calc R A 1
C24 C 0.3992(3) 0.3137(3) 0.6377(3) 0.0345(9) Uani 1 1 d . A 1
H24A H 0.3901 0.3668 0.5959 0.041 Uiso 1 1 calc R A 1
H24B H 0.3774 0.3365 0.6943 0.041 Uiso 1 1 calc R A 1
C25 C 0.5415(3) 0.2493(3) 0.5481(3) 0.0379(10) Uani 1 1 d . A 1
H25A H 0.6143 0.2298 0.5448 0.046 Uiso 1 1 calc R A 1
H25B H 0.5326 0.3020 0.5059 0.046 Uiso 1 1 calc R A 1
C26 C 0.4755(3) 0.1648(3) 0.5274(3) 0.0489(12) Uani 1 1 d . A 1
H26 H 0.4968 0.1421 0.4699 0.059 Uiso 1 1 calc R A 1
C27 C 0.4893(4) 0.0844(3) 0.5931(5) 0.078(2) Uani 1 1 d . A 1
H27A H 0.5616 0.0636 0.5916 0.093 Uiso 1 1 calc R A 1
H27B H 0.4473 0.0292 0.5802 0.093 Uiso 1 1 calc R A 1
C28 C 0.3638(3) 0.1953(3) 0.5299(3) 0.0402(10) Uani 1 1 d . A 1
H28A H 0.3540 0.2473 0.4872 0.048 Uiso 1 1 calc R A 1
H28B H 0.3210 0.1409 0.5164 0.048 Uiso 1 1 calc R A 1
C29 C 0.7569(3) 0.4464(2) 0.5659(2) 0.0277(8) Uani 1 1 d . A 1
H29 H 0.8329 0.4501 0.5643 0.033 Uiso 1 1 calc R A 1
C30 C 0.7175(3) 0.5499(3) 0.5689(3) 0.0365(9) Uani 1 1 d . A 1
H30A H 0.7440 0.5858 0.5184 0.055 Uiso 1 1 calc R A 1
H30B H 0.7406 0.5794 0.6194 0.055 Uiso 1 1 calc R A 1
H30C H 0.6428 0.5504 0.5707 0.055 Uiso 1 1 calc R A 1
C31 C 0.7308(3) 0.4063(3) 0.4817(2) 0.0348(9) Uani 1 1 d . A 1
H31A H 0.6576 0.4145 0.4744 0.052 Uiso 1 1 calc R A 1
H31B H 0.7486 0.3383 0.4812 0.052 Uiso 1 1 calc R A 1
H31C H 0.7694 0.4403 0.4355 0.052 Uiso 1 1 calc R A 1
C32 C 0.7333(3) 0.4482(2) 0.7445(2) 0.0259(8) Uani 1 1 d . A 1
H32 H 0.6928 0.5071 0.7314 0.031 Uiso 1 1 calc R A 1
C33 C 0.6960(3) 0.4086(3) 0.8311(2) 0.0342(9) Uani 1 1 d . A 1
H33A H 0.7397 0.3550 0.8478 0.051 Uiso 1 1 calc R A 1
H33B H 0.6256 0.3866 0.8290 0.051 Uiso 1 1 calc R A 1
H33C H 0.6985 0.4586 0.8725 0.051 Uiso 1 1 calc R A 1
C34 C 0.8461(3) 0.4758(3) 0.7471(2) 0.0334(9) Uani 1 1 d . A 1
H34A H 0.8548 0.5148 0.7962 0.050 Uiso 1 1 calc R A 1
H34B H 0.8671 0.5123 0.6954 0.050 Uiso 1 1 calc R A 1
H34C H 0.8882 0.4180 0.7515 0.050 Uiso 1 1 calc R A 1
C35 C 0.4546(4) 0.6138(4) 0.7487(3) 0.0642(14) Uani 1 1 d . B 1
H35A H 0.3819 0.6129 0.7690 0.077 Uiso 1 1 calc R B 1
H35B H 0.4707 0.5535 0.7200 0.077 Uiso 1 1 calc R B 1
C36 C 0.4735(4) 0.6943(4) 0.6904(3) 0.0705(17) Uani 1 1 d . B 1
H36A H 0.4280 0.6902 0.6431 0.085 Uiso 1 1 calc R B 1
H36B H 0.5447 0.6907 0.6666 0.085 Uiso 1 1 calc R B 1
C37 C 0.3565(4) 0.8186(5) 0.7317(3) 0.084(2) Uani 1 1 d . B 1
H37A H 0.3105 0.7648 0.7477 0.100 Uiso 1 1 calc R B 1
H37B H 0.3404 0.8431 0.6747 0.100 Uiso 1 1 calc R B 1
C38 C 0.3406(3) 0.8926(3) 0.7912(3) 0.0570(13) Uani 1 1 d . B 1
H38A H 0.2670 0.9087 0.7960 0.068 Uiso 1 1 calc R B 1
H38B H 0.3773 0.9502 0.7690 0.068 Uiso 1 1 calc R B 1
C39 C 0.3015(3) 0.8184(3) 0.9274(3) 0.0477(11) Uani 1 1 d . B 1
H39A H 0.2656 0.7722 0.8942 0.057 Uiso 1 1 calc R B 1
H39B H 0.2503 0.8636 0.9516 0.057 Uiso 1 1 calc R B 1
C40 C 0.3512(4) 0.7692(4) 0.9937(3) 0.0579(13) Uani 1 1 d . B 1
H40A H 0.3003 0.7320 1.0292 0.069 Uiso 1 1 calc R B 1
H40B H 0.3815 0.8162 1.0298 0.069 Uiso 1 1 calc R B 1
C41 C 0.3949(4) 0.6168(3) 0.9400(3) 0.0549(12) Uani 1 1 d . B 1
H41A H 0.3356 0.6248 0.9046 0.066 Uiso 1 1 calc R B 1
H41B H 0.3739 0.5787 0.9916 0.066 Uiso 1 1 calc R B 1
C42 C 0.4797(3) 0.5706(3) 0.8933(3) 0.0574(13) Uani 1 1 d . B 1
H42A H 0.4584 0.5061 0.8786 0.069 Uiso 1 1 calc R B 1
H42B H 0.5374 0.5628 0.9306 0.069 Uiso 1 1 calc R B 1
C43 C 0.7429(3) 0.6813(3) 0.8535(3) 0.0372(9) Uani 1 1 d . B 1
H43A H 0.7139 0.6252 0.8278 0.045 Uiso 1 1 calc R B 1
H43B H 0.8054 0.6603 0.8810 0.045 Uiso 1 1 calc R B 1
C44 C 0.7701(3) 0.7547(3) 0.7857(3) 0.0384(10) Uani 1 1 d . B 1
H44A H 0.8026 0.8101 0.8099 0.046 Uiso 1 1 calc R B 1
H44B H 0.8182 0.7277 0.7424 0.046 Uiso 1 1 calc R B 1
C45 C 0.6849(3) 0.8707(3) 0.7006(2) 0.0310(8) Uani 1 1 d . B 1
H45A H 0.6295 0.8742 0.6609 0.037 Uiso 1 1 calc R B 1
H45B H 0.7508 0.8723 0.6669 0.037 Uiso 1 1 calc R B 1
C46 C 0.6775(3) 0.9555(3) 0.7564(2) 0.0303(8) Uani 1 1 d . B 1
H46A H 0.7359 0.9563 0.7930 0.036 Uiso 1 1 calc R B 1
H46B H 0.6770 1.0155 0.7217 0.036 Uiso 1 1 calc R B 1
C47 C 0.5768(3) 1.0098(3) 0.8741(2) 0.0310(8) Uani 1 1 d . B 1
H47A H 0.5043 1.0244 0.8893 0.037 Uiso 1 1 calc R B 1
H47B H 0.6109 1.0702 0.8556 0.037 Uiso 1 1 calc R B 1
C48 C 0.6262(3) 0.9680(3) 0.9499(2) 0.0320(8) Uani 1 1 d . B 1
H48A H 0.6997 0.9564 0.9365 0.038 Uiso 1 1 calc R B 1
H48B H 0.6189 1.0121 0.9973 0.038 Uiso 1 1 calc R B 1
C49 C 0.6295(3) 0.8186(3) 1.0279(2) 0.0381(10) Uani 1 1 d . B 1
H49A H 0.5820 0.7716 1.0560 0.046 Uiso 1 1 calc R B 1
H49B H 0.6578 0.8568 1.0722 0.046 Uiso 1 1 calc R B 1
C50 C 0.7149(3) 0.7670(3) 0.9809(3) 0.0442(11) Uani 1 1 d . B 1
H50A H 0.7660 0.8129 0.9564 0.053 Uiso 1 1 calc R B 1
H50B H 0.7490 0.7217 1.0196 0.053 Uiso 1 1 calc R B 1
Li1 Li 0.5375(3) 0.7915(3) 0.8506(3) 0.0124(10) Uani 1 1 d . B 1
Ir1B Ir 0.7356(2) 0.22630(19) 0.64486(16) 0.0151(5) Uiso 0.05 1 d P C 2
Ir1C Ir 0.8008(3) 0.2405(3) 0.6413(3) 0.0217(9) Uiso 0.03 1 d P D 3
H1IR H 0.743(2) 0.226(2) 0.7682(14) 0.035(10) Uiso 1 1 d D E 1

loop_
_atom_site_aniso_label
_atom_site_aniso_U_11
_atom_site_aniso_U_22
_atom_site_aniso_U_33
_atom_site_aniso_U_23
_atom_site_aniso_U_13
_atom_site_aniso_U_12
Ir1 0.01235(7) 0.01714(7) 0.02044(10) 0.00097(6) -0.00074(5) -0.00054(5)
P1 0.0192(4) 0.0220(4) 0.0234(5) 0.0007(4) -0.0015(3) -0.0005(3)
P2 0.0170(4) 0.0211(4) 0.0268(5) -0.0019(4) -0.0002(3) -0.0013(3)
O1 0.0211(12) 0.0330(14) 0.0257(13) -0.0056(11) 0.0025(10) -0.0044(10)
O2 0.0211(12) 0.0333(14) 0.0401(15) -0.0069(12) -0.0024(11) -0.0018(10)
O3 0.0294(14) 0.0362(15) 0.0374(15) -0.0117(12) -0.0050(11) 0.0061(11)
O4 0.0266(13) 0.0337(14) 0.0290(13) -0.0032(11) -0.0061(10) 0.0046(11)
O5 0.0279(14) 0.0595(19) 0.0280(14) -0.0022(13) -0.0049(11) -0.0109(12)
O6 0.0369(16) 0.0488(19) 0.062(2) -0.0038(16) -0.0056(15) -0.0013(13)
O7 0.0471(18) 0.0393(17) 0.058(2) 0.0027(15) -0.0099(15) 0.0064(14)
O8 0.0253(13) 0.0336(15) 0.0415(16) 0.0042(12) -0.0003(11) -0.0022(11)
C1 0.0175(16) 0.0236(18) 0.0315(19) -0.0002(15) -0.0021(14) -0.0005(13)
C2 0.0168(16) 0.0200(17) 0.0301(19) 0.0012(15) -0.0055(14) 0.0010(12)
C3 0.0217(17) 0.0277(19) 0.032(2) 0.0028(16) -0.0013(15) -0.0028(14)
C4 0.0231(18) 0.037(2) 0.036(2) 0.0048(18) -0.0032(15) -0.0026(15)
C5 0.032(2) 0.047(3) 0.041(2) 0.021(2) -0.0047(17) -0.0035(18)
C6 0.029(2) 0.050(3) 0.045(2) 0.012(2) -0.0111(18) 0.0049(18)
C7 0.0240(19) 0.035(2) 0.046(2) 0.0083(19) -0.0097(17) 0.0018(15)
C8 0.035(2) 0.066(3) 0.034(2) 0.016(2) -0.0139(18) -0.011(2)
C9 0.030(2) 0.046(2) 0.037(2) -0.0040(19) -0.0072(17) -0.0090(17)
C10 0.033(2) 0.049(3) 0.026(2) 0.0021(18) -0.0068(16) -0.0054(17)
C11 0.0237(18) 0.032(2) 0.033(2) 0.0021(17) -0.0050(15) -0.0041(15)
C12 0.0174(17) 0.032(2) 0.035(2) -0.0085(17) -0.0002(15) 0.0017(14)
C13 0.0250(19) 0.036(2) 0.040(2) -0.0117(18) 0.0055(16) -0.0102(15)
C14 0.029(2) 0.044(2) 0.035(2) -0.0128(19) -0.0058(17) 0.0024(17)
C15 0.0204(17) 0.0283(19) 0.0251(18) 0.0066(15) -0.0012(14) -0.0009(14)
C16 0.0266(19) 0.028(2) 0.035(2) 0.0003(16) 0.0019(16) -0.0021(15)
C17 0.0265(19) 0.042(2) 0.0280(19) 0.0014(17) 0.0000(15) -0.0031(16)
C18 0.0219(17) 0.0267(19) 0.0276(19) -0.0026(15) -0.0014(14) 0.0018(14)
C19 0.0142(15) 0.0256(18) 0.0283(18) 0.0045(15) -0.0021(13) -0.0006(13)
C20 0.029(2) 0.049(3) 0.066(3) 0.031(2) -0.019(2) -0.0151(18)
C21 0.058(3) 0.047(3) 0.121(5) 0.054(3) -0.054(3) -0.029(2)
C22 0.033(2) 0.088(4) 0.067(3) 0.037(3) -0.015(2) -0.031(2)
C23 0.0176(18) 0.049(3) 0.052(3) 0.011(2) -0.0047(17) -0.0087(16)
C24 0.0188(18) 0.042(2) 0.042(2) -0.0022(19) -0.0039(16) 0.0026(16)
C25 0.0247(19) 0.040(2) 0.049(2) -0.016(2) 0.0088(17) -0.0113(16)
C26 0.033(2) 0.041(3) 0.073(3) -0.021(2) 0.002(2) -0.0106(18)
C27 0.039(3) 0.024(2) 0.176(7) -0.007(3) -0.050(3) 0.0000(19)
C28 0.034(2) 0.029(2) 0.059(3) -0.002(2) -0.014(2) -0.0108(16)
C29 0.0219(17) 0.0255(19) 0.035(2) 0.0046(16) -0.0026(15) -0.0030(14)
C30 0.033(2) 0.030(2) 0.046(2) 0.0096(18) -0.0055(18) -0.0036(16)
C31 0.031(2) 0.043(2) 0.031(2) 0.0066(18) 0.0004(16) -0.0029(17)
C32 0.0257(18) 0.0215(18) 0.0314(19) -0.0068(15) -0.0056(15) 0.0051(14)
C33 0.035(2) 0.035(2) 0.033(2) -0.0053(18) -0.0040(17) 0.0086(16)
C34 0.029(2) 0.032(2) 0.040(2) -0.0118(18) -0.0099(17) -0.0013(16)
C35 0.057(3) 0.062(3) 0.075(4) -0.024(3) -0.007(3) -0.011(3)
C36 0.087(4) 0.104(5) 0.022(2) -0.009(3) -0.005(2) -0.046(3)
C37 0.038(3) 0.173(7) 0.040(3) 0.008(4) -0.014(2) 0.021(3)
C38 0.044(3) 0.054(3) 0.074(4) 0.017(3) -0.024(2) 0.014(2)
C39 0.037(2) 0.032(2) 0.070(3) 0.005(2) 0.021(2) 0.0003(18)
C40 0.049(3) 0.066(3) 0.056(3) 0.001(3) 0.014(2) 0.011(2)
C41 0.074(3) 0.047(3) 0.043(3) 0.005(2) 0.003(2) -0.004(2)
C42 0.044(3) 0.035(3) 0.090(4) 0.016(3) 0.007(2) 0.003(2)
C43 0.031(2) 0.032(2) 0.049(2) -0.0161(19) -0.0076(18) 0.0111(16)
C44 0.0232(19) 0.041(2) 0.051(3) -0.016(2) 0.0007(17) 0.0051(16)
C45 0.0260(19) 0.040(2) 0.0272(19) -0.0033(17) 0.0032(15) -0.0066(16)
C46 0.0212(18) 0.037(2) 0.032(2) -0.0004(17) 0.0032(15) -0.0063(15)
C47 0.0260(19) 0.031(2) 0.036(2) -0.0064(17) 0.0049(16) -0.0012(15)
C48 0.0282(19) 0.032(2) 0.036(2) -0.0088(17) -0.0007(16) -0.0030(15)
C49 0.044(2) 0.043(2) 0.029(2) -0.0086(18) -0.0147(18) 0.0085(19)
C50 0.038(2) 0.050(3) 0.047(3) -0.017(2) -0.021(2) 0.0185(19)
Li1 0.010(2) 0.014(2) 0.014(2) -0.005(2) -0.0066(19) 0.0021(18)

loop_
_atom_type_symbol
_atom_type_description
_atom_type_scat_dispersion_real
_atom_type_scat_dispersion_imag
_atom_type_scat_source
C C 0.0033 0.0016 'International Tables Vol C Tables 4.2.6.8 and 6.1.1.4'
H H 0.0000 0.0000 'International Tables Vol C Tables 4.2.6.8 and 6.1.1.4'
O O 0.0106 0.0060 'International Tables Vol C Tables 4.2.6.8 and 6.1.1.4'
P P 0.1023 0.0942 'International Tables Vol C Tables 4.2.6.8 and 6.1.1.4'
Ir Ir -1.4442 7.9887 'International Tables Vol C Tables 4.2.6.8 and 6.1.1.4'
Li Li -0.0003 0.0001 'International Tables Vol C Tables 4.2.6.8 and 6.1.1.4'

loop_
_geom_angle_atom_site_label_1
_geom_angle_atom_site_label_2
_geom_angle_atom_site_label_3
_geom_angle
C3 Ir1 P1 81.13(9)
C3 Ir1 P2 163.90(10)
P1 Ir1 P2 110.50(3)
C3 Ir1 H1IR 84.0(13)
P1 Ir1 H1IR 165.1(13)
P2 Ir1 H1IR 84.4(13)
C1 P1 C12 98.28(15)
C1 P1 C15 102.64(15)
C12 P1 C15 100.92(16)
C1 P1 Ir1 106.25(11)
C12 P1 Ir1 119.30(11)
C15 P1 Ir1 125.19(11)
C32 P2 C18 96.79(15)
C32 P2 C29 97.52(16)
C18 P2 C29 99.92(15)
C32 P2 Ir1 109.41(11)
C18 P2 Ir1 124.97(11)
C29 P2 Ir1 122.30(11)
C47 O1 C46 111.6(3)
C47 O1 Li1 112.4(2)
C46 O1 Li1 116.8(2)
C44 O2 C45 113.8(3)
C44 O2 Li1 112.9(2)
C45 O2 Li1 109.6(2)
C50 O3 C43 114.4(3)
C50 O3 Li1 117.1(2)
C43 O3 Li1 109.8(2)
C49 O4 C48 113.9(3)
C49 O4 Li1 108.4(2)
C48 O4 Li1 112.6(2)
C37 O5 C36 113.7(4)
C37 O5 Li1 117.6(3)
C36 O5 Li1 110.8(3)
C35 O6 C42 114.6(4)
C35 O6 Li1 112.0(3)
C42 O6 Li1 107.7(3)
C41 O7 C40 113.0(4)
C41 O7 Li1 116.8(3)
C40 O7 Li1 108.8(3)
C39 O8 C38 114.4(3)
C39 O8 Li1 116.3(2)
C38 O8 Li1 105.1(3)
C2 C1 P1 110.1(2)
C2 C1 H1A 109.6
P1 C1 H1A 109.6
C2 C1 H1B 109.6
P1 C1 H1B 109.6
H1A C1 H1B 108.2
C1 C2 C11 110.2(3)
C1 C2 C7 109.6(3)
C11 C2 C7 108.4(3)
C1 C2 C3 109.1(3)
C11 C2 C3 108.5(3)
C7 C2 C3 111.0(3)
C2 C3 C4 107.1(3)
C2 C3 Ir1 113.1(2)
C4 C3 Ir1 117.0(2)
C2 C3 H3 106.3
C4 C3 H3 106.3
Ir1 C3 H3 106.3
C10 C4 C5 108.5(3)
C10 C4 C3 109.6(3)
C5 C4 C3 111.2(3)
C10 C4 H4 109.2
C5 C4 H4 109.2
C3 C4 H4 109.2
C4 C5 C6 110.6(3)
C4 C5 H5A 109.5
C6 C5 H5A 109.5
C4 C5 H5B 109.5
C6 C5 H5B 109.5
H5A C5 H5B 108.1
C5 C6 C7 108.5(3)
C5 C6 C8 108.9(3)
C7 C6 C8 108.3(3)
C5 C6 H6 110.4
C7 C6 H6 110.4
C8 C6 H6 110.4
C6 C7 C2 110.9(3)
C6 C7 H7A 109.5
C2 C7 H7A 109.5
C6 C7 H7B 109.5
C2 C7 H7B 109.5
H7A C7 H7B 108.0
C9 C8 C6 110.4(3)
C9 C8 H8A 109.6
C6 C8 H8A 109.6
C9 C8 H8B 109.6
C6 C8 H8B 109.6
H8A C8 H8B 108.1
C8 C9 C10 108.9(3)
C8 C9 C11 109.8(3)
C10 C9 C11 109.1(3)
C8 C9 H9 109.7
C10 C9 H9 109.7
C11 C9 H9 109.7
C9 C10 C4 110.3(3)
C9 C10 H10A 109.6
C4 C10 H10A 109.6
C9 C10 H10B 109.6
C4 C10 H10B 109.6
H10A C10 H10B 108.1
C9 C11 C2 110.3(3)
C9 C11 H11A 109.6
C2 C11 H11A 109.6
C9 C11 H11B 109.6
C2 C11 H11B 109.6
H11A C11 H11B 108.1
C14 C12 C13 109.1(3)
C14 C12 P1 113.9(3)
C13 C12 P1 110.1(2)
C14 C12 H12 107.9
C13 C12 H12 107.9
P1 C12 H12 107.9
C17 C15 C16 110.7(3)
C17 C15 P1 116.5(2)
C16 C15 P1 109.5(2)
C17 C15 H15 106.5
C16 C15 H15 106.5
P1 C15 H15 106.5
C19 C18 P2 120.5(2)
C19 C18 H18A 107.2
P2 C18 H18A 107.2
C19 C18 H18B 107.2
P2 C18 H18B 107.2
H18A C18 H18B 106.8
C20 C19 C25 109.2(3)
C20 C19 C24 108.0(3)
C25 C19 C24 107.2(3)
C20 C19 C18 112.4(3)
C25 C19 C18 111.2(3)
C24 C19 C18 108.6(3)
C21 C20 C19 111.0(3)
C21 C20 H20A 109.4
C19 C20 H20A 109.4
C21 C20 H20B 109.4
C19 C20 H20B 109.4
H20A C20 H20B 108.0
C20 C21 C22 110.4(5)
C20 C21 C27 109.1(4)
C22 C21 C27 108.6(4)
C20 C21 H21 109.6
C22 C21 H21 109.6
C27 C21 H21 109.6
C23 C22 C21 109.7(3)
C23 C22 H22A 109.7
C21 C22 H22A 109.7
C23 C22 H22B 109.7
C21 C22 H22B 109.7
H22A C22 H22B 108.2
C22 C23 C28 110.1(4)
C22 C23 C24 108.7(3)
C28 C23 C24 109.8(3)
C22 C23 H23 109.4
C28 C23 H23 109.4
C24 C23 H23 109.4
C19 C24 C23 110.9(3)
C19 C24 H24A 109.5
C23 C24 H24A 109.5
C19 C24 H24B 109.5
C23 C24 H24B 109.5
H24A C24 H24B 108.0
C19 C25 C26 111.0(3)
C19 C25 H25A 109.4
C26 C25 H25A 109.4
C19 C25 H25B 109.4
C26 C25 H25B 109.4
H25A C25 H25B 108.0
C28 C26 C27 109.2(4)
C28 C26 C25 109.6(3)
C27 C26 C25 109.0(4)
C28 C26 H26 109.7
C27 C26 H26 109.7
C25 C26 H26 109.7
C26 C27 C21 109.5(4)
C26 C27 H27A 109.8
C21 C27 H27A 109.8
C26 C27 H27B 109.8
C21 C27 H27B 109.8
H27A C27 H27B 108.2
C23 C28 C26 109.3(3)
C23 C28 H28A 109.8
C26 C28 H28A 109.8
C23 C28 H28B 109.8
C26 C28 H28B 109.8
H28A C28 H28B 108.3
C31 C29 C30 108.3(3)
C31 C29 P2 111.8(2)
C30 C29 P2 117.8(3)
C31 C29 H29 106.0
C30 C29 H29 106.0
P2 C29 H29 106.0
C33 C32 C34 108.9(3)
C33 C32 P2 113.1(3)
C34 C32 P2 109.6(2)
C33 C32 H32 108.4
C34 C32 H32 108.4
P2 C32 H32 108.4
O6 C35 C36 108.1(4)
O6 C35 H35A 110.1
C36 C35 H35A 110.1
O6 C35 H35B 110.1
C36 C35 H35B 110.1
H35A C35 H35B 108.4
C35 C36 O5 113.1(4)
C35 C36 H36A 109.0
O5 C36 H36A 109.0
C35 C36 H36B 109.0
O5 C36 H36B 109.0
H36A C36 H36B 107.8
O5 C37 C38 110.2(4)
O5 C37 H37A 109.6
C38 C37 H37A 109.6
O5 C37 H37B 109.6
C38 C37 H37B 109.6
H37A C37 H37B 108.1
C37 C38 O8 114.3(4)
C37 C38 H38A 108.7
O8 C38 H38A 108.7
C37 C38 H38B 108.7
O8 C38 H38B 108.7
H38A C38 H38B 107.6
O8 C39 C40 109.8(4)
O8 C39 H39A 109.7
C40 C39 H39A 109.7
O8 C39 H39B 109.7
C40 C39 H39B 109.7
H39A C39 H39B 108.2
C39 C40 O7 111.7(4)
C39 C40 H40A 109.3
O7 C40 H40A 109.3
C39 C40 H40B 109.3
O7 C40 H40B 109.3
H40A C40 H40B 107.9
O7 C41 C42 105.3(4)
O7 C41 H41A 110.7
C42 C41 H41A 110.7
O7 C41 H41B 110.7
C42 C41 H41B 110.7
H41A C41 H41B 108.8
C41 C42 O6 114.1(4)
C41 C42 H42A 108.7
O6 C42 H42A 108.7
C41 C42 H42B 108.7
O6 C42 H42B 108.7
H42A C42 H42B 107.6
O3 C43 C44 111.8(3)
O3 C43 H43A 109.3
C44 C43 H43A 109.3
O3 C43 H43B 109.3
C44 C43 H43B 109.3
H43A C43 H43B 107.9
O2 C44 C43 106.8(3)
O2 C44 H44A 110.4
C43 C44 H44A 110.4
O2 C44 H44B 110.4
C43 C44 H44B 110.4
H44A C44 H44B 108.6
O2 C45 C46 111.4(3)
O2 C45 H45A 109.4
C46 C45 H45A 109.4
O2 C45 H45B 109.4
C46 C45 H45B 109.4
H45A C45 H45B 108.0
O1 C46 C45 106.0(3)
O1 C46 H46A 110.5
C45 C46 H46A 110.5
O1 C46 H46B 110.5
C45 C46 H46B 110.5
H46A C46 H46B 108.7
O1 C47 C48 110.8(3)
O1 C47 H47A 109.5
C48 C47 H47A 109.5
O1 C47 H47B 109.5
C48 C47 H47B 109.5
H47A C47 H47B 108.1
O4 C48 C47 106.9(3)
O4 C48 H48A 110.4
C47 C48 H48A 110.4
O4 C48 H48B 110.4
C47 C48 H48B 110.4
H48A C48 H48B 108.6
O4 C49 C50 111.1(3)
O4 C49 H49A 109.4
C50 C49 H49A 109.4
O4 C49 H49B 109.4
C50 C49 H49B 109.4
H49A C49 H49B 108.0
O3 C50 C49 107.0(3)
O3 C50 H50A 110.3
C49 C50 H50A 110.3
O3 C50 H50B 110.3
C49 C50 H50B 110.3
H50A C50 H50B 108.6
O5 Li1 O3 139.8(2)
O5 Li1 O1 85.93(19)
O3 Li1 O1 109.8(2)
O5 Li1 O2 78.86(17)
O3 Li1 O2 72.36(15)
O1 Li1 O2 71.27(16)
O5 Li1 O4 147.8(2)
O3 Li1 O4 71.11(15)
O1 Li1 O4 71.12(16)
O2 Li1 O4 112.9(2)
O5 Li1 O8 72.52(16)
O3 Li1 O8 144.3(2)
O1 Li1 O8 81.46(17)
O2 Li1 O8 141.6(2)
O4 Li1 O8 81.74(16)
O5 Li1 O7 107.3(2)
O3 Li1 O7 83.71(18)
O1 Li1 O7 141.1(2)
O2 Li1 O7 146.2(2)
O4 Li1 O7 79.98(17)
O8 Li1 O7 68.84(15)
O5 Li1 O6 71.35(17)
O3 Li1 O6 77.87(17)
O1 Li1 O6 148.7(2)
O2 Li1 O6 83.20(17)
O4 Li1 O6 137.6(2)
O8 Li1 O6 110.4(2)
O7 Li1 O6 68.37(16)

loop_
_geom_bond_atom_site_label_1
_geom_bond_atom_site_label_2
_geom_bond_distance
Ir1 C3 2.143(3)
Ir1 P1 2.2349(9)
Ir1 P2 2.2461(9)
Ir1 H1IR 1.496(18)
P1 C1 1.863(3)
P1 C12 1.870(4)
P1 C15 1.878(3)
P2 C32 1.873(3)
P2 C18 1.883(3)
P2 C29 1.894(4)
O1 C47 1.428(4)
O1 C46 1.436(4)
O1 Li1 2.319(5)
O2 C44 1.421(4)
O2 C45 1.431(4)
O2 Li1 2.376(5)
O3 C50 1.421(4)
O3 C43 1.432(4)
O3 Li1 2.304(5)
O4 C49 1.424(4)
O4 C48 1.437(4)
O4 Li1 2.410(5)
O5 C37 1.385(5)
O5 C36 1.476(6)
O5 Li1 2.239(5)
O6 C35 1.375(5)
O6 C42 1.469(5)
O6 Li1 2.475(6)
O7 C41 1.387(5)
O7 C40 1.471(5)
O7 Li1 2.464(6)
O8 C39 1.409(4)
O8 C38 1.441(5)
O8 Li1 2.412(5)
C1 C2 1.533(5)
C1 H1A 0.9900
C1 H1B 0.9900
C2 C11 1.534(5)
C2 C7 1.542(4)
C2 C3 1.551(4)
C3 C4 1.557(5)
C3 H3 1.0000
C4 C10 1.523(5)
C4 C5 1.528(5)
C4 H4 1.0000
C5 C6 1.529(5)
C5 H5A 0.9900
C5 H5B 0.9900
C6 C7 1.534(5)
C6 C8 1.541(6)
C6 H6 1.0000
C7 H7A 0.9900
C7 H7B 0.9900
C8 C9 1.518(5)
C8 H8A 0.9900
C8 H8B 0.9900
C9 C10 1.522(5)
C9 C11 1.529(5)
C9 H9 1.0000
C10 H10A 0.9900
C10 H10B 0.9900
C11 H11A 0.9900
C11 H11B 0.9900
C12 C14 1.528(5)
C12 C13 1.529(5)
C12 H12 1.0000
C13 H13A 0.9800
C13 H13B 0.9800
C13 H13C 0.9800
C14 H14A 0.9800
C14 H14B 0.9800
C14 H14C 0.9800
C15 C17 1.525(5)
C15 C16 1.536(5)
C15 H15 1.0000
C16 H16A 0.9800
C16 H16B 0.9800
C16 H16C 0.9800
C17 H17A 0.9800
C17 H17B 0.9800
C17 H17C 0.9800
C18 C19 1.542(5)
C18 H18A 0.9900
C18 H18B 0.9900
C19 C20 1.518(5)
C19 C25 1.524(5)
C19 C24 1.539(4)
C20 C21 1.515(6)
C20 H20A 0.9900
C20 H20B 0.9900
C21 C22 1.522(6)
C21 C27 1.530(8)
C21 H21 1.0000
C22 C23 1.505(6)
C22 H22A 0.9900
C22 H22B 0.9900
C23 C28 1.506(6)
C23 C24 1.540(5)
C23 H23 1.0000
C24 H24A 0.9900
C24 H24B 0.9900
C25 C26 1.534(5)
C25 H25A 0.9900
C25 H25B 0.9900
C26 C28 1.523(5)
C26 C27 1.526(7)
C26 H26 1.0000
C27 H27A 0.9900
C27 H27B 0.9900
C28 H28A 0.9900
C28 H28B 0.9900
C29 C31 1.527(5)
C29 C30 1.538(5)
C29 H29 1.0000
C30 H30A 0.9800
C30 H30B 0.9800
C30 H30C 0.9800
C31 H31A 0.9800
C31 H31B 0.9800
C31 H31C 0.9800
C32 C33 1.521(5)
C32 C34 1.540(5)
C32 H32 1.0000
C33 H33A 0.9800
C33 H33B 0.9800
C33 H33C 0.9800
C34 H34A 0.9800
C34 H34B 0.9800
C34 H34C 0.9800
C35 C36 1.448(7)
C35 H35A 0.9900
C35 H35B 0.9900
C36 H36A 0.9900
C36 H36B 0.9900
C37 C38 1.434(7)
C37 H37A 0.9900
C37 H37B 0.9900
C38 H38A 0.9900
C38 H38B 0.9900
C39 C40 1.424(6)
C39 H39A 0.9900
C39 H39B 0.9900
C40 H40A 0.9900
C40 H40B 0.9900
C41 C42 1.461(6)
C41 H41A 0.9900
C41 H41B 0.9900
C42 H42A 0.9900
C42 H42B 0.9900
C43 C44 1.493(6)
C43 H43A 0.9900
C43 H43B 0.9900
C44 H44A 0.9900
C44 H44B 0.9900
C45 C46 1.507(5)
C45 H45A 0.9900
C45 H45B 0.9900
C46 H46A 0.9900
C46 H46B 0.9900
C47 C48 1.498(5)
C47 H47A 0.9900
C47 H47B 0.9900
C48 H48A 0.9900
C48 H48B 0.9900
C49 C50 1.504(5)
C49 H49A 0.9900
C49 H49B 0.9900
C50 H50A 0.9900
C50 H50B 0.9900
Ir1B H1IR 1.97(2)
Ir1C H1IR 2.114(19)

loop_
_platon_squeeze_void_nr
_platon_squeeze_void_average_x
_platon_squeeze_void_average_y
_platon_squeeze_void_average_z
_platon_squeeze_void_volume
_platon_squeeze_void_count_electrons
_platon_squeeze_void_content
1 0.000 0.500 0.000 492 150 ' '
